data_1001170
loop_
_publ_author_name
'Leclaire, A'
'Borel, M M'

_publ_section_title
;
Structure du Decachlorure de Tetracadmium et de Nickel Monohydrate
;
_journal_coden_ASTM ACBCAR
_journal_name_full 'Acta Crystallographica B (24,1968-38,1982)'
_journal_page_first 3090
_journal_page_last 3093
_journal_paper_doi 10.1107/S0567740880010862
_journal_volume 36
_journal_year 1980
_chemical_formula_structural 'Cd4 Ni Cl10 (H2 O)10'
_chemical_formula_sum 'Cd4 Cl10 H20 Ni O10'
_chemical_name_systematic
;
Hexaaquanickel catena-aquadecachlorotetracadmate trihydrate
;
_space_group_IT_number 14
_symmetry_cell_setting monoclinic
_symmetry_Int_Tables_number 14
_symmetry_space_group_name_Hall '-P 2ybc'
_symmetry_space_group_name_H-M 'P 1 21/c 1'
_cell_angle_alpha 90
_cell_angle_beta 108.68(2)
_cell_angle_gamma 90
_cell_formula_units_Z 2
_cell_length_a 6.634(2)
_cell_length_b 12.008(1)
_cell_length_c 16.080(4)
_cell_volume 1213.5
_exptl_crystal_density_meas 2.79
_refine_ls_R_factor_all 0.03
_cod_original_formula_sum 'H20 Cd4 Cl10 Ni O10'
_cod_database_code 1001170

loop_
_symmetry_equiv_pos_as_xyz
x,y,z
-x,1/2+y,1/2-z
-x,-y,-z
x,1/2-y,1/2+z

loop_
_atom_site_label
_atom_site_type_symbol
_atom_site_symmetry_multiplicity
_atom_site_Wyckoff_symbol
_atom_site_fract_x
_atom_site_fract_y
_atom_site_fract_z
_atom_site_occupancy
_atom_site_attached_hydrogens
_atom_site_calc_flag
Cd1 Cd2+ 4 e -0.19248(4) 0.01811(3) 0.06826(2) 1. 0 d
Cd2 Cd2+ 4 e 0.39289(5) 0.02565(2) 0.19262(2) 1. 0 d
Ni1 Ni2+ 2 c 0. 0. 0.5 1. 0 d
Cl1 Cl1- 4 e -0.55012(15) 0.12614(8) 0.04764(8) 1. 0 d
Cl2 Cl1- 4 e -0.26218(17) -0.07994(9) 0.19896(8) 1. 0 d
Cl3 Cl1- 4 e -0.13625(16) 0.11201(9) -0.07188(8) 1. 0 d
Cl4 Cl1- 4 e 0.06808(16) 0.15468(9) 0.17118(9) 1. 0 d
Cl5 Cl1- 4 e 0.35924(20) -0.09234(11) 0.31798(9) 1. 0 d
O1 O2- 4 e 0.59556(61) 0.17114(30) 0.27304(27) 1. 0 d
O2 O2- 4 e 0.16920(61) 0.13620(31) 0.55796(27) 1. 0 d
O3 O2- 4 e -0.02112(61) 0.06567(32) 0.37677(25) 1. 0 d
O4 O2- 4 e -0.27144(68) 0.07914(41) 0.49991(29) 1. 0 d
O5 O2- 4 e 0.34758(75) 0.17785(32) 0.39963(29) 1. 0 d
H1 H1+ 4 e 0.585(14) 0.240(6) 0.248(5) 1. 0 d
H2 H1+ 4 e 0.664(19) 0.163(9) 0.311(6) 1. 0 d
H3 H1+ 4 e 0.139(19) 0.197(9) 0.572(6) 1. 0 d
H4 H1+ 4 e 0.305(23) 0.129(10) 0.604(7) 1. 0 d
H5 H1+ 4 e -0.043(24) 0.014(10) 0.347(7) 1. 0 d
H6 H1+ 4 e 0.073(12) 0.105(5) 0.380(4) 1. 0 d
H7 H1+ 4 e -0.321(20) 0.076(9) 0.552(6) 1. 0 d
H8 H1+ 4 e -0.347(17) 0.102(7) 0.459(6) 1. 0 d
H9 H1+ 4 e 0.368(15) 0.233(7) 0.437(6) 1. 0 d
H10 H1+ 4 e 0.359(16) 0.219(7) 0.363(6) 1. 0 d

loop_
_atom_type_symbol
_atom_type_oxidation_number
Cd2+ 2.000
Ni2+ 2.000
Cl1- -1.000
O2- -2.000
H1+ 1.000
